data_2014287
loop_
_publ_author_name
'Canty, Allan J.'
'Skelton, Brian W.'
'White, Allan, H.'

_publ_section_title Chloro(phenyl)(1<i>H</i>-pyrazole-\k<i>N</i>^2^)(triphenylphosphine-\k<i>P</i>)palladium(II)
_journal_issue 8
_journal_name_full 'Acta Crystallographica Section C'
_journal_page_first m405
_journal_page_last m406
_journal_paper_doi 10.1107/S010827010401491X
_journal_volume 60
_journal_year 2004
_chemical_formula_iupac '[Pd (C6 H5) Cl (C3 H4 N2) (C18 H15 P1)]'
_chemical_formula_moiety 'C27 H24 Cl1 N2 P1 Pd1'
_chemical_formula_sum 'C27 H24 Cl N2 P Pd'
_chemical_formula_weight 549.37
_chemical_name_systematic
;
Chloro(phenyl)(1H-pyrazole-\kN^2^)(triphenylphosphine)palladium(II)
;
_space_group_IT_number 2
_symmetry_cell_setting triclinic
_symmetry_space_group_name_Hall '-P 1'
_symmetry_space_group_name_H-M 'P -1'
_atom_sites_solution_hydrogens difmap
_atom_sites_solution_primary direct
_atom_sites_solution_secondary difmap
_cell_angle_alpha 72.85(4)
_cell_angle_beta 88.21(3)
_cell_angle_gamma 63.55(3)
_cell_formula_units_Z 2
_cell_length_a 9.817(2)
_cell_length_b 10.797(5)
_cell_length_c 13.523(7)
_cell_measurement_reflns_used 12
_cell_measurement_temperature 300(2)
_cell_measurement_theta_max 15.6
_cell_measurement_theta_min 14.5
_cell_volume 1217.8(10)
_computing_cell_refinement 'CAD-4 Software'
_computing_data_collection 'CAD-4 Software (Enraf-Nonius, 1989)'
_computing_data_reduction 'Xtal (Hall et al., 1995)'
_computing_molecular_graphics Xtal
_computing_publication_material 'BONDLA and CIFIO in Xtal'
_computing_structure_refinement 'CRYLSQ in Xtal'
_computing_structure_solution Xtal
_diffrn_ambient_temperature 300(2)
_diffrn_measured_fraction_theta_full 1.0
_diffrn_measured_fraction_theta_max 1.0
_diffrn_measurement_device_type 'Enraf-Nonius CAD-4'
_diffrn_measurement_method 2\q/\w
_diffrn_radiation_monochromator graphite
_diffrn_radiation_source 'sealed tube'
_diffrn_radiation_type 'Mo K\a'
_diffrn_radiation_wavelength 0.71073
_diffrn_reflns_av_sigmaI/netI 0.026
_diffrn_reflns_limit_h_max 11
_diffrn_reflns_limit_h_min -11
_diffrn_reflns_limit_k_max 11
_diffrn_reflns_limit_k_min -12
_diffrn_reflns_limit_l_max 0
_diffrn_reflns_limit_l_min -16
_diffrn_reflns_number 4265
_diffrn_reflns_theta_full 25.0
_diffrn_reflns_theta_max 25.0
_diffrn_reflns_theta_min 1.59
_diffrn_standards_decay_% 0
_diffrn_standards_interval_time 60
_diffrn_standards_number 60
_exptl_absorpt_coefficient_mu 0.955
_exptl_absorpt_correction_T_max 0.73
_exptl_absorpt_correction_T_min 0.63
_exptl_absorpt_correction_type gaussian
_exptl_absorpt_process_details 'ABSORB in XTAL; Hall et al., 1995)'
_exptl_crystal_colour colourless
_exptl_crystal_density_diffrn 1.498
_exptl_crystal_density_meas ?
_exptl_crystal_density_method 'not measured'
_exptl_crystal_description fragment
_exptl_crystal_F_000 556
_exptl_crystal_size_max 0.70
_exptl_crystal_size_mid 0.52
_exptl_crystal_size_min 0.25
_refine_diff_density_max 0.802
_refine_diff_density_min -0.768
_refine_ls_extinction_method none
_refine_ls_goodness_of_fit_all 1.278
_refine_ls_goodness_of_fit_ref 1.018
_refine_ls_hydrogen_treatment constr
_refine_ls_matrix_type full
_refine_ls_number_constraints 0
_refine_ls_number_parameters 289
_refine_ls_number_reflns 3887
_refine_ls_number_restraints 0
_refine_ls_R_factor_all 0.038
_refine_ls_R_factor_gt 0.035
_refine_ls_shift/su_max 0.003
_refine_ls_shift/su_mean 0.001
_refine_ls_structure_factor_coef Fsqd
_refine_ls_weighting_scheme calc
_refine_ls_wR_factor_all 0.101
_refine_ls_wR_factor_ref 0.076
_reflns_number_gt 3887
_reflns_number_total 4265
_reflns_threshold_expression I>2\s(I)
_cod_data_source_file ta1458.cif
_cod_data_source_block I
_cod_depositor_comments
;
The following automatic conversions were performed:

'_exptl_absorpt_correction_type' value 'Gaussian' changed to
'gaussian' according to
/home/saulius/struct/CIF-dictionaries/cif_core.dic dictionary named
'cif_core.dic' version 2.4.1 from 2010-06-29.

Automatic conversion script
Id: cif_fix_values 1715 2011-07-08 13:25:40Z adriana 

The following automatic conversions were performed:

'_exptl_crystal_density_meas' value 'not measured' was changed to '?'
- the value is perceived as not measured.

Automatic conversion script
Id: cif_fix_values 3008 2015-01-20 13:52:24Z robertas 
;
_cod_original_sg_symbol_Hall -p_1
_cod_original_sg_symbol_H-M P_-1
_cod_original_formula_sum 'C27 H24 Cl1 N2 P1 Pd1'
_cod_database_code 2014287
_cod_database_fobs_code 2014287

loop_
_symmetry_equiv_pos_as_xyz
+x,+y,+z
-x,-y,-z

loop_
_atom_site_label
_atom_site_fract_x
_atom_site_fract_y
_atom_site_fract_z
_atom_site_U_iso_or_equiv
_atom_site_adp_type
_atom_site_calc_flag
_atom_site_calc_attached_atom
_atom_site_occupancy
_atom_site_disorder_assembly
_atom_site_disorder_group
Pd 0.27030(4) 0.24519(3) 0.36744(2) 0.0357(3) Uani ? ? 1.00000 ? ?
Cl 0.17217(15) 0.46691(13) 0.41377(11) 0.0625(14) Uani ? ? 1.00000 ? ?
P 0.38021(12) 0.33433(12) 0.23614(8) 0.0391(10) Uani ? ? 1.00000 ? ?
C11 0.4652(5) 0.2342(5) 0.1444(3) 0.043(4) Uani ? ? 1.00000 ? ?
C12 0.4097(5) 0.2891(5) 0.0395(3) 0.051(5) Uani ? ? 1.00000 ? ?
C13 0.4811(7) 0.2065(7) -0.0264(4) 0.065(7) Uani ? ? 1.00000 ? ?
C14 0.6047(7) 0.0742(7) 0.0112(5) 0.071(7) Uani ? ? 1.00000 ? ?
C15 0.6614(6) 0.0187(6) 0.1149(5) 0.068(6) Uani ? ? 1.00000 ? ?
C16 0.5930(5) 0.0987(5) 0.1820(4) 0.055(5) Uani ? ? 1.00000 ? ?
C21 0.5371(5) 0.3641(4) 0.2754(3) 0.043(4) Uani ? ? 1.00000 ? ?
C22 0.5565(6) 0.3697(5) 0.3744(4) 0.052(5) Uani ? ? 1.00000 ? ?
C23 0.6751(7) 0.3931(6) 0.4033(5) 0.069(6) Uani ? ? 1.00000 ? ?
C24 0.7742(6) 0.4111(6) 0.3342(5) 0.073(7) Uani ? ? 1.00000 ? ?
C25 0.7582(6) 0.4026(6) 0.2363(5) 0.069(6) Uani ? ? 1.00000 ? ?
C26 0.6401(5) 0.3808(6) 0.2061(4) 0.058(5) Uani ? ? 1.00000 ? ?
C31 0.2358(5) 0.5095(5) 0.1528(3) 0.041(4) Uani ? ? 1.00000 ? ?
C32 0.0900(6) 0.5267(6) 0.1368(5) 0.074(6) Uani ? ? 1.00000 ? ?
C33 -0.0218(6) 0.6540(7) 0.0690(6) 0.091(8) Uani ? ? 1.00000 ? ?
C34 0.0111(7) 0.7652(6) 0.0181(5) 0.074(6) Uani ? ? 1.00000 ? ?
C35 0.1520(7) 0.7507(6) 0.0355(5) 0.082(7) Uani ? ? 1.00000 ? ?
C36 0.2652(6) 0.6237(6) 0.1024(4) 0.064(6) Uani ? ? 1.00000 ? ?
N1 0.1687(4) 0.1572(4) 0.4906(3) 0.044(4) Uani ? ? 1.00000 ? ?
N2 0.0836(5) 0.2382(4) 0.5494(3) 0.053(4) Uani ? ? 1.00000 ? ?
C3 0.0317(6) 0.1604(6) 0.6235(4) 0.064(6) Uani ? ? 1.00000 ? ?
C4 0.0848(6) 0.0269(6) 0.6131(4) 0.065(6) Uani ? ? 1.00000 ? ?
C5 0.1693(6) 0.0296(5) 0.5292(4) 0.054(5) Uani ? ? 1.00000 ? ?
C101 0.3327(5) 0.0649(4) 0.3279(3) 0.041(4) Uani ? ? 1.00000 ? ?
C102 0.4645(6) -0.0627(5) 0.3762(4) 0.055(5) Uani ? ? 1.00000 ? ?
C103 0.4952(7) -0.1914(5) 0.3581(4) 0.068(6) Uani ? ? 1.00000 ? ?
C104 0.3941(8) -0.1959(6) 0.2930(4) 0.072(7) Uani ? ? 1.00000 ? ?
C105 0.2629(7) -0.0698(6) 0.2433(4) 0.066(7) Uani ? ? 1.00000 ? ?
C106 0.2338(6) 0.0593(5) 0.2606(3) 0.051(5) Uani ? ? 1.00000 ? ?
H12 0.32390 0.38234 0.01226 0.08200 Uiso ? ? 1.00000 ? ?
H13 0.44271 0.24341 -0.09818 0.09000 Uiso ? ? 1.00000 ? ?
H14 0.65218 0.01918 -0.03431 0.09400 Uiso ? ? 1.00000 ? ?
H15 0.74798 -0.07433 0.14081 0.08600 Uiso ? ? 1.00000 ? ?
H16 0.63287 0.06097 0.25357 0.07100 Uiso ? ? 1.00000 ? ?
H22 0.48794 0.35752 0.42298 0.07000 Uiso ? ? 1.00000 ? ?
H23 0.68750 0.39656 0.47191 0.08500 Uiso ? ? 1.00000 ? ?
H24 0.85379 0.42945 0.35377 0.08200 Uiso ? ? 1.00000 ? ?
H25 0.82903 0.41198 0.18854 0.08100 Uiso ? ? 1.00000 ? ?
H26 0.62876 0.37687 0.13757 0.08100 Uiso ? ? 1.00000 ? ?
H32 0.06574 0.45040 0.17274 0.08300 Uiso ? ? 1.00000 ? ?
H33 -0.12218 0.66437 0.05827 0.09600 Uiso ? ? 1.00000 ? ?
H34 -0.06509 0.85196 -0.03000 0.08100 Uiso ? ? 1.00000 ? ?
H35 0.17417 0.82917 0.00141 0.07700 Uiso ? ? 1.00000 ? ?
H36 0.36445 0.61534 0.11316 0.07300 Uiso ? ? 1.00000 ? ?
H2 0.06363 0.33291 0.54049 0.06600 Uiso ? ? 1.00000 ? ?
H3 -0.03116 0.19413 0.67405 0.06700 Uiso ? ? 1.00000 ? ?
H4 0.06794 -0.05180 0.65460 0.07800 Uiso ? ? 1.00000 ? ?
H5 0.22122 -0.05042 0.50356 0.06800 Uiso ? ? 1.00000 ? ?
H102 0.53404 -0.06134 0.42272 0.06100 Uiso ? ? 1.00000 ? ?
H103 0.58703 -0.27700 0.39019 0.08000 Uiso ? ? 1.00000 ? ?
H104 0.41398 -0.28498 0.28206 0.08200 Uiso ? ? 1.00000 ? ?
H105 0.19268 -0.07215 0.19817 0.09300 Uiso ? ? 1.00000 ? ?
H106 0.14443 0.14590 0.22513 0.06200 Uiso ? ? 1.00000 ? ?

loop_
_atom_site_aniso_label
_atom_site_aniso_U_11
_atom_site_aniso_U_22
_atom_site_aniso_U_33
_atom_site_aniso_U_12
_atom_site_aniso_U_13
_atom_site_aniso_U_23
Pd 0.03984(17) 0.03385(16) 0.03780(17) -0.01913(13) 0.01114(12) -0.01411(12)
Cl 0.0750(8) 0.0500(7) 0.0758(8) -0.0326(6) 0.0342(7) -0.0337(6)
P 0.0404(6) 0.0408(6) 0.0396(6) -0.0214(5) 0.0072(5) -0.0130(5)
C11 0.045(2) 0.047(2) 0.047(2) -0.027(2) 0.013(2) -0.018(2)
C12 0.055(3) 0.065(3) 0.047(3) -0.035(2) 0.010(2) -0.022(2)
C13 0.074(4) 0.089(4) 0.053(3) -0.048(3) 0.018(3) -0.034(3)
C14 0.082(4) 0.090(4) 0.072(4) -0.052(4) 0.036(3) -0.051(3)
C15 0.062(3) 0.061(3) 0.084(4) -0.026(3) 0.027(3) -0.032(3)
C16 0.053(3) 0.052(3) 0.057(3) -0.022(2) 0.015(2) -0.020(2)
C21 0.042(2) 0.037(2) 0.047(2) -0.0196(19) 0.0022(18) -0.0082(18)
C22 0.059(3) 0.053(3) 0.051(3) -0.027(2) 0.003(2) -0.021(2)
C23 0.075(4) 0.067(3) 0.070(4) -0.035(3) -0.012(3) -0.022(3)
C24 0.062(3) 0.064(3) 0.091(4) -0.034(3) -0.021(3) -0.011(3)
C25 0.051(3) 0.079(4) 0.079(4) -0.041(3) -0.001(3) -0.009(3)
C26 0.049(3) 0.069(3) 0.056(3) -0.033(3) 0.004(2) -0.012(2)
C31 0.038(2) 0.043(2) 0.043(2) -0.0183(19) 0.0046(18) -0.0142(19)
C32 0.048(3) 0.059(3) 0.103(5) -0.028(3) -0.009(3) -0.003(3)
C33 0.044(3) 0.081(4) 0.129(6) -0.022(3) -0.017(3) -0.015(4)
C34 0.061(3) 0.059(3) 0.073(4) -0.009(3) -0.011(3) -0.006(3)
C35 0.071(4) 0.053(3) 0.092(4) -0.027(3) -0.008(3) 0.015(3)
C36 0.052(3) 0.057(3) 0.074(3) -0.030(2) -0.004(3) 0.001(3)
N1 0.046(2) 0.043(2) 0.047(2) -0.0223(17) 0.0114(16) -0.0154(17)
N2 0.062(2) 0.045(2) 0.051(2) -0.0230(19) 0.0208(19) -0.0153(18)
C3 0.069(3) 0.064(3) 0.052(3) -0.030(3) 0.025(3) -0.010(2)
C4 0.073(3) 0.060(3) 0.061(3) -0.037(3) 0.019(3) -0.008(3)
C5 0.061(3) 0.047(3) 0.057(3) -0.030(2) 0.014(2) -0.014(2)
C101 0.047(2) 0.038(2) 0.039(2) -0.021(2) 0.0119(18) -0.0117(18)
C102 0.058(3) 0.050(3) 0.047(3) -0.018(2) 0.004(2) -0.014(2)
C103 0.088(4) 0.038(3) 0.058(3) -0.013(3) 0.016(3) -0.016(2)
C104 0.122(5) 0.045(3) 0.054(3) -0.039(3) 0.021(3) -0.021(2)
C105 0.103(4) 0.075(4) 0.046(3) -0.058(3) 0.015(3) -0.027(3)
C106 0.063(3) 0.050(3) 0.044(2) -0.029(2) 0.006(2) -0.015(2)

loop_
_atom_type_symbol
_atom_type_scat_dispersion_real
_atom_type_scat_dispersion_imag
_atom_type_scat_source
C 0.002 0.002 'IT Vol C. Table 6.1.1.4  Table 6.1.1.5'
H 0.0 0.0 'IT Vol C. Table 6.1.1.4  Table 6.1.1.5'
Pd -1.177 1.007 'IT Vol C. Table 6.1.1.4  Table 6.1.1.5'
N 0.004 0.003 'IT Vol C. Table 6.1.1.4  Table 6.1.1.5'
P 0.09 0.095 'IT Vol C. Table 6.1.1.4  Table 6.1.1.5'
Cl 0.132 0.159 'IT Vol C. Table 6.1.1.4  Table 6.1.1.5'

loop_
_geom_angle_atom_site_label_1
_geom_angle_atom_site_label_2
_geom_angle_atom_site_label_3
_geom_angle
_geom_angle_publ_flag
Cl Pd P 91.18(5) yes
Cl Pd N1 89.96(12) yes
Cl Pd C101 175.06(14) yes
P Pd N1 178.86(12) yes
P Pd C101 91.54(13) yes
N1 Pd C101 87.34(17) yes
Pd P C11 119.66(18) ?
Pd P C21 115.34(14) ?
Pd P C31 108.89(15) ?
C11 P C21 101.7(2) ?
C11 P C31 103.1(2) ?
C21 P C31 106.9(2) ?
P C11 C12 122.7(3) ?
P C11 C16 117.9(4) ?
C12 C11 C16 119.4(5) ?
C11 C12 C13 119.6(4) ?
C11 C12 H12 120.4 ?
C13 C12 H12 120.0 ?
C12 C13 C14 120.6(5) ?
C12 C13 H13 119.7 ?
C14 C13 H13 119.7 ?
C13 C14 C15 120.5(6) ?
C13 C14 H14 119.8 ?
C15 C14 H14 119.7 ?
C14 C15 C16 120.1(4) ?
C14 C15 H15 120.2 ?
C16 C15 H15 119.7 ?
C11 C16 C15 119.8(4) ?
C11 C16 H16 120.0 ?
C15 C16 H16 120.2 ?
P C21 C22 120.8(4) ?
P C21 C26 120.6(4) ?
C22 C21 C26 118.6(5) ?
C21 C22 C23 120.5(5) ?
C21 C22 H22 119.7 ?
C23 C22 H22 119.8 ?
C22 C23 C24 120.4(6) ?
C22 C23 H23 119.8 ?
C24 C23 H23 119.8 ?
C23 C24 C25 119.7(7) ?
C23 C24 H24 120.1 ?
C25 C24 H24 120.2 ?
C24 C25 C26 120.6(6) ?
C24 C25 H25 120.0 ?
C26 C25 H25 119.4 ?
C21 C26 C25 120.3(5) ?
C21 C26 H26 119.8 ?
C25 C26 H26 120.0 ?
P C31 C32 118.2(4) ?
P C31 C36 123.7(4) ?
C32 C31 C36 118.1(4) ?
C31 C32 C33 120.7(6) ?
C31 C32 H32 119.7 ?
C33 C32 H32 119.6 ?
C32 C33 C34 120.2(6) ?
C32 C33 H33 119.9 ?
C34 C33 H33 120.0 ?
C33 C34 C35 119.5(5) ?
C33 C34 H34 120.3 ?
C35 C34 H34 120.2 ?
C34 C35 C36 120.9(6) ?
C34 C35 H35 119.5 ?
C36 C35 H35 119.6 ?
C31 C36 C35 120.6(6) ?
C31 C36 H36 119.8 ?
C35 C36 H36 119.6 ?
Pd N1 N2 120.1(3) yes
Pd N1 C5 134.2(3) yes
N2 N1 C5 105.7(4) ?
N1 N2 C3 110.1(4) ?
N1 N2 H2 125.0 ?
C3 N2 H2 124.9 ?
N2 C3 C4 108.1(5) ?
N2 C3 H3 125.8 ?
C4 C3 H3 126.1 ?
C3 C4 C5 105.0(5) ?
C3 C4 H4 127.3 ?
C5 C4 H4 127.8 ?
N1 C5 C4 111.1(5) ?
N1 C5 H5 124.7 ?
C4 C5 H5 124.1 ?
Pd C101 C102 121.8(4) ?
Pd C101 C106 119.6(3) ?
C102 C101 C106 118.0(5) ?
C101 C102 C103 121.0(5) ?
C101 C102 H102 119.4 ?
C103 C102 H102 119.6 ?
C102 C103 C104 120.3(4) ?
C102 C103 H103 119.9 ?
C104 C103 H103 119.8 ?
C103 C104 C105 119.7(6) ?
C103 C104 H104 120.2 ?
C105 C104 H104 120.1 ?
C104 C105 C106 119.7(6) ?
C104 C105 H105 120.1 ?
C106 C105 H105 120.2 ?
C101 C106 C105 121.2(4) ?
C101 C106 H106 119.5 ?
C105 C106 H106 119.2 ?

loop_
_geom_bond_atom_site_label_1
_geom_bond_atom_site_label_2
_geom_bond_site_symmetry_1
_geom_bond_site_symmetry_2
_geom_bond_distance
_geom_bond_publ_flag
Pd Cl . . 2.4174(15) yes
Pd P . . 2.2451(12) yes
Pd N1 . . 2.116(4) yes
Pd C101 . . 1.995(5) yes
P C11 . . 1.824(5) ?
P C21 . . 1.830(6) ?
P C31 . . 1.819(3) ?
C11 C12 . . 1.388(6) ?
C11 C16 . . 1.393(5) ?
C12 C13 . . 1.397(8) ?
C12 H12 . . 0.951 ?
C13 C14 . . 1.355(7) ?
C13 H13 . . 0.951 ?
C14 C15 . . 1.375(8) ?
C14 H14 . . 0.949 ?
C15 C16 . . 1.389(9) ?
C15 H15 . . 0.951 ?
C16 H16 . . 0.951 ?
C21 C22 . . 1.381(7) ?
C21 C26 . . 1.392(7) ?
C22 C23 . . 1.386(10) ?
C22 H22 . . 0.949 ?
C23 C24 . . 1.365(9) ?
C23 H23 . . 0.953 ?
C24 C25 . . 1.372(10) ?
C24 H24 . . 0.950 ?
C25 C26 . . 1.378(10) ?
C25 H25 . . 0.952 ?
C26 H26 . . 0.951 ?
C31 C32 . . 1.374(8) ?
C31 C36 . . 1.370(8) ?
C32 C33 . . 1.382(7) ?
C32 H32 . . 0.950 ?
C33 C34 . . 1.365(10) ?
C33 H33 . . 0.952 ?
C34 C35 . . 1.342(10) ?
C34 H34 . . 0.952 ?
C35 C36 . . 1.381(6) ?
C35 H35 . . 0.951 ?
C36 H36 . . 0.950 ?
N1 N2 . . 1.347(6) ?
N1 C5 . . 1.319(7) ?
N2 C3 . . 1.349(7) ?
N2 H2 . . 0.922 ?
C3 C4 . . 1.347(9) ?
C3 H3 . . 0.950 ?
C4 C5 . . 1.385(8) ?
C4 H4 . . 0.950 ?
C5 H5 . . 0.949 ?
C101 C102 . . 1.390(5) ?
C101 C106 . . 1.383(8) ?
C102 C103 . . 1.379(9) ?
C102 H102 . . 0.951 ?
C103 C104 . . 1.373(10) ?
C103 H103 . . 0.949 ?
C104 C105 . . 1.385(7) ?
C104 H104 . . 0.948 ?
C105 C106 . . 1.383(9) ?
C105 H105 . . 0.948 ?
C106 H106 . . 0.951 ?

loop_
_geom_hbond_atom_site_label_D
_geom_hbond_atom_site_label_H
_geom_hbond_atom_site_label_A
_geom_hbond_site_symmetry_A
_geom_hbond_distance_DH
_geom_hbond_distance_HA
_geom_hbond_distance_DA
_geom_hbond_angle_DHA
_geom_hbond_publ_flag
N2 H2 Cl ? 0.92 2.44 3.060(5) 124 yes
N2 H2 Cl 2_566 0.92 2.58 3.229(4) 128 yes

loop_
_geom_torsion_atom_site_label_1
_geom_torsion_atom_site_label_2
_geom_torsion_atom_site_label_3
_geom_torsion_atom_site_label_4
_geom_torsion
_geom_torsion_publ_flag
Cl Pd P C11 -171.9(2) yes
Cl Pd P C21 66.3(2) yes
Cl Pd P C31 -53.9(2) yes
Pd P C11 C16 -65.7(5) yes
Pd P C21 C22 -17.0(4) yes
Pd P C31 C32 -36.7(5) yes
